data_4322781
loop_
_publ_author_name
'Jian-Yu Zheng'
'Katsuaki Konishi'
'Takuzo Aida'

_publ_section_title
;
 Crystallographic Studies of Organosilicon Porphyrins: Stereoelectronic
 Effects of Axial Groups on the Nonplanarity of the Porphyrin Ring
;
_journal_name_full 'Inorganic Chemistry'
_journal_page_first 2591
_journal_page_last 2594
_journal_paper_doi 10.1021/ic971266i
_journal_volume 37
_journal_year 1998
_chemical_compound_source 'Aida laboratory'
_chemical_formula_sum 'C48 H34 N4 Si'
_chemical_formula_weight 694.90
_space_group_IT_number 79
_symmetry_cell_setting tetragonal
_symmetry_space_group_name_Hall 'I 4'
_symmetry_space_group_name_H-M 'I 4'
_atom_type_scat_source 'International Tables (1974)'
_cell_angle_alpha 90.000000(0)
_cell_angle_beta 90.000000(0)
_cell_angle_gamma 90.000000(0)
_cell_formula_units_Z 2
_cell_length_a 13.783(2)
_cell_length_b 13.783(2)
_cell_length_c 9.909(2)
_cell_measurement_reflns_used 20
_cell_measurement_temperature 298
_cell_measurement_theta_max 30
_cell_measurement_theta_min 1.5
_cell_volume 1882.4(5)
_computing_cell_refinement 'MXC(MAC Science)'
_computing_data_collection 'MXC(MAC Science)'
_computing_data_reduction Crystan
_computing_molecular_graphics Crystan
_computing_publication_material Crystan
_computing_structure_refinement Crystan
_computing_structure_solution Crystan
_diffrn_measurement_device 'Mac Science MXC18'
_diffrn_measurement_method theta/2theta
_diffrn_orient_matrix_type standard
_diffrn_orient_matrix_UB_11 -0.04548
_diffrn_orient_matrix_UB_12 0.00504
_diffrn_orient_matrix_UB_13 -0.06503
_diffrn_orient_matrix_UB_21 -0.08991
_diffrn_orient_matrix_UB_22 -0.02373
_diffrn_orient_matrix_UB_23 0.07567
_diffrn_orient_matrix_UB_31 -0.01915
_diffrn_orient_matrix_UB_32 0.09976
_diffrn_orient_matrix_UB_33 0.07423
_diffrn_radiation_type 'Cu K-alpha'
_diffrn_radiation_wavelength 1.54178
_diffrn_reflns_av_R_equivalents 0.034
_diffrn_reflns_limit_h_max 15
_diffrn_reflns_limit_h_min -12
_diffrn_reflns_limit_k_max 12
_diffrn_reflns_limit_k_min -15
_diffrn_reflns_limit_l_max 11
_diffrn_reflns_limit_l_min -9
_diffrn_reflns_number 3036
_diffrn_reflns_theta_max 49.65
_exptl_absorpt_coefficient_mu 8.257
_exptl_absorpt_correction_type none
_exptl_crystal_colour 'dark greem'
_exptl_crystal_density_diffrn 1.226
_exptl_crystal_density_meas 1.100
_exptl_crystal_description plate
_exptl_crystal_size_max 0.3
_exptl_crystal_size_mid 0.25
_exptl_crystal_size_min 0.2
_refine_diff_density_max 0.21
_refine_diff_density_min -0.36
_refine_ls_extinction_method None
_refine_ls_goodness_of_fit_obs 1.114
_refine_ls_hydrogen_treatment noref
_refine_ls_number_parameters 125
_refine_ls_number_reflns 545
_refine_ls_R_factor_obs 0.062
_refine_ls_shift/esd_max 2.8390
_refine_ls_shift/esd_mean 0.7304
_refine_ls_structure_factor_coef F
_refine_ls_weighting_scheme 'Count statistics'
_refine_ls_wR_factor_obs 0.079
_reflns_number_observed 545
_reflns_number_total 695
_reflns_observed_criterion refl_observed_if_I_>_2.00_sigma(I)
_cod_data_source_file ic971266i_2.cif
_cod_data_source_block Si(TPP)(CH=CH2)2
_cod_original_cell_volume 1882.5(8)
_cod_original_sg_symbol_H-M 'I 4 '
_cod_original_formula_sum 'C48 H34 N4 Si1'
_cod_database_code 4322781

loop_
_symmetry_equiv_pos_as_xyz
+X,+Y,+Z
+X+0.5,+Y+0.5,+Z+0.5
-X,-Y,+Z
-X+0.5,-Y+0.5,+Z+0.5
-Y,+X,+Z
-Y+0.5,+X+0.5,+Z+0.5
+Y,-X,+Z
+Y+0.5,-X+0.5,+Z+0.5

loop_
_atom_site_aniso_label
_atom_site_aniso_U_11
_atom_site_aniso_U_22
_atom_site_aniso_U_33
_atom_site_aniso_U_12
_atom_site_aniso_U_13
_atom_site_aniso_U_23
Si1 0.094(1) 0.094 0.053(2) 0.000 0.000 0.000
N2 0.093(3) 0.091(3) 0.057(3) -0.001(3) -0.003(6) 0.003(6)
C3 0.12(1) 0.12 0.02(1) 0.00 0.00 0.00
C4 0.096(3) 0.101(4) 0.063(3) 0.010(3) -0.006(8) 0.004(7)
C5 0.143(8) 0.125(10) 0.087(8) 0.046(6) 0.007(7) -0.013(7)
C6 0.105(4) 0.089(3) 0.062(3) 0.004(3) 0.012(8) 0.001(7)
C7 0.109(4) 0.096(4) 0.076(4) 0.007(3) 0.030(8) 0.014(9)
C8 0.098(4) 0.103(4) 0.060(3) 0.007(3) 0.015(7) 0.019(8)
C9 0.22(2) 0.15(1) 0.11(1) 0.08(1) -0.05(1) -0.05(1)
C10 0.116(5) 0.100(4) 0.084(4) -0.004(4) -0.012(10) -0.003(10)
C11 0.116(4) 0.093(4) 0.091(4) -0.018(4) 0.024(9) -0.012(10)
C12 0.13(1) 0.13 0.15(3) 0.00 0.00 0.00
C13 0.122(5) 0.098(4) 0.148(10) 0.011(4) -0.012(12) -0.022(12)
C14 0.20(2) 0.13(1) 0.09(1) 0.03(1) 0.02(1) -0.01(1)
C15 0.16(1) 0.11(1) 0.12(1) 0.04(1) -0.04(1) 0.03(1)

loop_
_atom_site_label
_atom_site_fract_x
_atom_site_fract_y
_atom_site_fract_z
_atom_site_U_iso_or_equiv
_atom_site_occupancy
_atom_site_thermal_displace_type
Si1 1.00000 0.00000 0.04700 0.080 0.250 Uij
N2 0.9590(3) -0.1402(3) 0.0508(11) 0.081(6) 1.000 Uij
C3 1.0000 0.0000 0.2340(14) 0.086 0.250 Uij
C4 1.1747(4) -0.1334(5) 0.0497(16) 0.087(7) 1.000 Uij
C5 1.2042(10) -0.3534(12) -0.0701(16) 0.118(8) 1.000 Uij
C6 1.0189(4) -0.2193(4) 0.0531(14) 0.085(7) 1.000 Uij
C7 1.1722(5) -0.3134(4) 0.0525(16) 0.094(7) 1.000 Uij
C8 1.1201(4) -0.2187(4) 0.0482(15) 0.087(7) 1.000 Uij
C9 1.2456(15) -0.4418(13) -0.0591(19) 0.16(1) 1.000 Uij
C10 0.9626(5) -0.3069(5) 0.0517(20) 0.100(8) 1.000 Uij
C11 0.8682(5) -0.2792(4) 0.0484(19) 0.100(8) 1.000 Uij
C12 1.000 0.000 -0.146(4) 0.138 0.250 Uij
C13 1.2741(6) -0.4862(5) 0.0412(24) 0.12(1) 1.000 Uij
C14 1.1907(12) -0.3629(13) 0.1651(15) 0.14(1) 1.000 Uij
C15 1.2486(14) -0.4459(11) 0.1740(17) 0.13(1) 1.000 Uij
C16 0.980(3) 0.043(2) 0.332(4) 0.082(8) 0.250 Uiso
C17 0.970(5) -0.068(4) -0.226(8) 0.15(2) 0.250 Uiso
H11 0.81837 -0.32779 0.04448 0.100 1.000 Uiso
H5 1.17798 -0.33095 -0.15433 0.129 1.000 Uiso
H9 1.27569 -0.46643 -0.13949 0.147 1.000 Uiso
H13 1.30662 -0.54783 0.03806 0.130 1.000 Uiso
H14 1.18239 -0.32571 0.24623 0.133 1.000 Uiso
H3 1.03170 -0.05810 0.26572 0.081 0.250 Uiso
H12 1.02400 0.06900 -0.18960 0.137 0.250 Uiso
H15 1.26731 -0.47484 0.25818 0.126 1.000 Uiso
H17A 0.98767 -0.04274 -0.34231 0.127 0.250 Uiso
H17B 0.95587 -0.13384 -0.20981 0.127 0.250 Uiso
H16A 0.98744 0.01960 0.42542 0.079 0.250 Uiso
H16B 0.93814 0.11220 0.30692 0.077 0.250 Uiso
H10 0.98693 -0.37220 0.05136 0.099 0.250 Uiso

loop_
_geom_angle_atom_site_label_1
_geom_angle_atom_site_label_2
_geom_angle_atom_site_label_3
_geom_angle
_geom_angle_site_symmetry_1
_geom_angle_site_symmetry_2
_geom_angle_site_symmetry_3
_geom_angle_publ_flag
N2 Si1 N2 177.9(5) . . 3_755 yes
N2 Si1 N2 90.0(2) . . 5_655 yes
N2 Si1 N2 90.0(2) . . 7_655 yes
N2 Si1 C3 88.9(4) . . . yes
N2 Si1 C3 88.9(4) . . 3_755 yes
N2 Si1 C3 88.9(4) . . 5_655 yes
N2 Si1 C3 88.9(4) . . 7_655 yes
N2 Si1 C12 91.1(4) . . . yes
N2 Si1 C12 91.1(4) . . 3_755 yes
N2 Si1 C12 91.1(4) . . 5_655 yes
N2 Si1 C12 91.1(4) . . 7_655 yes
N2 Si1 N2 90.0(2) 3_755 . 5_655 yes
N2 Si1 N2 90.0(2) 3_755 . 7_655 yes
N2 Si1 C3 88.9(4) 3_755 . . yes
N2 Si1 C3 88.9(4) 3_755 . 3_755 yes
N2 Si1 C3 88.9(4) 3_755 . 5_655 yes
N2 Si1 C3 88.9(4) 3_755 . 7_655 yes
N2 Si1 C12 91.1(4) 3_755 . . yes
N2 Si1 C12 91.1(4) 3_755 . 3_755 yes
N2 Si1 C12 91.1(4) 3_755 . 5_655 yes
N2 Si1 C12 91.1(4) 3_755 . 7_655 yes
N2 Si1 N2 177.9(5) 5_655 . 7_655 yes
N2 Si1 C3 88.9(4) 5_655 . . yes
N2 Si1 C3 88.9(4) 5_655 . 3_755 yes
N2 Si1 C3 88.9(4) 5_655 . 5_655 yes
N2 Si1 C3 88.9(4) 5_655 . 7_655 yes
N2 Si1 C12 91.1(4) 5_655 . . yes
N2 Si1 C12 91.1(4) 5_655 . 3_755 yes
N2 Si1 C12 91.1(4) 5_655 . 5_655 yes
N2 Si1 C12 91.1(4) 5_655 . 7_655 yes
N2 Si1 C3 88.9(4) 7_655 . . yes
N2 Si1 C3 88.9(4) 7_655 . 3_755 yes
N2 Si1 C3 88.9(4) 7_655 . 5_655 yes
N2 Si1 C3 88.9(4) 7_655 . 7_655 yes
N2 Si1 C12 91.1(4) 7_655 . . yes
N2 Si1 C12 91.1(4) 7_655 . 3_755 yes
N2 Si1 C12 91.1(4) 7_655 . 5_655 yes
N2 Si1 C12 91.1(4) 7_655 . 7_655 yes
C3 Si1 C12 180.0 . . . yes
C3 Si1 C12 180.0 . . 3_755 yes
C3 Si1 C12 180.0 . . 5_655 yes
C3 Si1 C12 180.0 . . 7_655 yes
C3 Si1 C12 180.0 3_755 . . yes
C3 Si1 C12 180.0 3_755 . 3_755 yes
C3 Si1 C12 180.0 3_755 . 5_655 yes
C3 Si1 C12 180.0 3_755 . 7_655 yes
C3 Si1 C12 180.0 5_655 . . yes
C3 Si1 C12 180.0 5_655 . 3_755 yes
C3 Si1 C12 180.0 5_655 . 5_655 yes
C3 Si1 C12 180.0 5_655 . 7_655 yes
C3 Si1 C12 180.0 7_655 . . yes
C3 Si1 C12 180.0 7_655 . 3_755 yes
C3 Si1 C12 180.0 7_655 . 5_655 yes
C3 Si1 C12 180.0 7_655 . 7_655 yes
Si1 N2 C4 126.7(4) . . 7_655 yes
Si1 N2 C6 126.6(4) . . . yes
Si1 N2 C4 126.7(4) 3_755 . 7_655 yes
Si1 N2 C6 126.6(4) 3_755 . . yes
Si1 N2 C4 126.7(4) 5_655 . 7_655 yes
Si1 N2 C6 126.6(4) 5_655 . . yes
Si1 N2 C4 126.7(4) 7_655 . 7_655 yes
Si1 N2 C6 126.6(4) 7_655 . . yes
C4 N2 C6 106.7(5) 7_655 . . yes
Si1 C3 C16 146.0(18) . . . yes
Si1 C3 C16 146.0(18) . . 3_755 yes
Si1 C3 C16 146.0(21) . . 5_655 yes
Si1 C3 C16 146.0(21) . . 7_655 yes
Si1 C3 C16 146.0(18) 3_755 . . yes
Si1 C3 C16 146.0(18) 3_755 . 3_755 yes
Si1 C3 C16 146.0(21) 3_755 . 5_655 yes
Si1 C3 C16 146.0(21) 3_755 . 7_655 yes
Si1 C3 C16 146.0(18) 5_655 . . yes
Si1 C3 C16 146.0(18) 5_655 . 3_755 yes
Si1 C3 C16 146.0(21) 5_655 . 5_655 yes
Si1 C3 C16 146.0(21) 5_655 . 7_655 yes
Si1 C3 C16 146.0(18) 7_655 . . yes
Si1 C3 C16 146.0(18) 7_655 . 3_755 yes
Si1 C3 C16 146.0(21) 7_655 . 5_655 yes
Si1 C3 C16 146.0(21) 7_655 . 7_655 yes
C16 C3 C16 68.0(25) . . 3_755 yes
C16 C3 C16 46.6(24) . . 5_655 yes
C16 C3 C16 46.6(31) . . 7_655 yes
C16 C3 C16 46.6(31) 3_755 . 5_655 yes
C16 C3 C16 46.6(24) 3_755 . 7_655 yes
C16 C3 C16 68.0(30) 5_655 . 7_655 yes
N2 C4 C8 127.0(6) 5_655 . . yes
N2 C4 C11 109.6(6) 5_655 . 5_655 yes
C8 C4 C11 123.4(6) . . 5_655 yes
C7 C5 C9 114.6(15) . . . yes
N2 C6 C8 126.7(6) . . . yes
N2 C6 C10 110.2(6) . . . yes
C8 C6 C10 123.0(6) . . . yes
C5 C7 C8 118.0(13) . . . yes
C5 C7 C14 117.6(11) . . . yes
C8 C7 C14 124.4(14) . . . yes
C4 C8 C6 122.9(6) . . . yes
C4 C8 C7 118.6(6) . . . yes
C6 C8 C7 118.4(6) . . . yes
C5 C9 C13 130.5(18) . . . yes
C6 C10 C11 106.4(6) . . . yes
C4 C11 C10 107.2(6) 7_655 . . yes
Si1 C12 C17 127.5(34) . . . yes
Si1 C12 C17 127.5(34) . . 3_755 yes
Si1 C12 C17 127.5(35) . . 5_655 yes
Si1 C12 C17 127.5(35) . . 7_655 yes
Si1 C12 C17 127.5(34) 3_755 . . yes
Si1 C12 C17 127.5(34) 3_755 . 3_755 yes
Si1 C12 C17 127.5(35) 3_755 . 5_655 yes
Si1 C12 C17 127.5(35) 3_755 . 7_655 yes
Si1 C12 C17 127.5(34) 5_655 . . yes
Si1 C12 C17 127.5(34) 5_655 . 3_755 yes
Si1 C12 C17 127.5(35) 5_655 . 5_655 yes
Si1 C12 C17 127.5(35) 5_655 . 7_655 yes
Si1 C12 C17 127.5(34) 7_655 . . yes
Si1 C12 C17 127.5(34) 7_655 . 3_755 yes
Si1 C12 C17 127.5(35) 7_655 . 5_655 yes
Si1 C12 C17 127.5(35) 7_655 . 7_655 yes
C17 C12 C17 105.1(52) . . 3_755 yes
C17 C12 C17 68.3(43) . . 5_655 yes
C17 C12 C17 68.3(41) . . 7_655 yes
C17 C12 C17 68.3(41) 3_755 . 5_655 yes
C17 C12 C17 68.3(43) 3_755 . 7_655 yes
C17 C12 C17 105.1(53) 5_655 . 7_655 yes
C9 C13 C15 117.2(13) . . . yes
C7 C14 C15 125.5(15) . . . yes
C13 C15 C14 112.9(14) . . . yes
C3 C16 C16 56.0(22) . . 3_755 yes
C3 C16 C16 66.7(31) . . 5_655 yes
C3 C16 C16 66.7(33) . . 7_655 yes
C3 C16 C16 56.0(22) 3_755 . 3_755 yes
C3 C16 C16 66.7(31) 3_755 . 5_655 yes
C3 C16 C16 66.7(33) 3_755 . 7_655 yes
C3 C16 C16 56.0(22) 5_655 . 3_755 yes
C3 C16 C16 66.7(31) 5_655 . 5_655 yes
C3 C16 C16 66.7(33) 5_655 . 7_655 yes
C3 C16 C16 56.0(22) 7_655 . 3_755 yes
C3 C16 C16 66.7(31) 7_655 . 5_655 yes
C3 C16 C16 66.7(33) 7_655 . 7_655 yes
C16 C16 C16 45.0(37) 3_755 . 5_655 yes
C16 C16 C16 45.0(32) 3_755 . 7_655 yes
C16 C16 C16 90.0(46) 5_655 . 7_655 yes
C12 C17 C17 55.9(37) . . 5_655 yes
C12 C17 C17 55.9(37) . . 7_655 yes
C12 C17 C17 55.9(37) 3_755 . 5_655 yes
C12 C17 C17 55.9(37) 3_755 . 7_655 yes
C12 C17 C17 55.9(37) 5_655 . 5_655 yes
C12 C17 C17 55.9(37) 5_655 . 7_655 yes
C12 C17 C17 55.9(37) 7_655 . 5_655 yes
C12 C17 C17 55.9(37) 7_655 . 7_655 yes
C17 C17 C17 90.0(45) 5_655 . 7_655 yes

loop_
_geom_bond_atom_site_label_1
_geom_bond_atom_site_label_2
_geom_bond_distance
_geom_bond_site_symmetry_1
_geom_bond_site_symmetry_2
_geom_bond_publ_flag
Si1 N2 2.014(5) . . yes
Si1 N2 2.014(5) . 3_755 yes
Si1 N2 2.014(5) . 5_655 yes
Si1 N2 2.014(5) . 7_655 yes
Si1 C3 1.853(15) . . yes
Si1 C3 1.853(15) . 3_755 yes
Si1 C3 1.853(15) . 5_655 yes
Si1 C3 1.853(15) . 7_655 yes
Si1 C12 1.91(4) . . yes
Si1 C12 1.91(4) . 3_755 yes
Si1 C12 1.91(4) . 5_655 yes
Si1 C12 1.91(4) . 7_655 yes
N2 C4 1.360(8) . 7_655 yes
N2 C6 1.367(8) . . yes
C3 C16 1.17(4) . . yes
C3 C16 1.17(4) . 3_755 yes
C3 C16 1.17(5) . 5_655 yes
C3 C16 1.17(5) . 7_655 yes
C4 C8 1.396(9) . . yes
C4 C11 1.440(10) . 5_655 yes
C5 C7 1.41(3) . . yes
C5 C9 1.35(3) . . yes
C6 C8 1.397(9) . . yes
C6 C10 1.435(10) . . yes
C7 C8 1.490(9) . . yes
C7 C14 1.33(3) . . yes
C9 C13 1.23(3) . . yes
C10 C11 1.357(10) . . yes
C12 C17 1.29(7) . . yes
C12 C17 1.29(7) . 3_755 yes
C12 C17 1.29(8) . 5_655 yes
C12 C17 1.29(8) . 7_655 yes
C13 C15 1.47(3) . . yes
C14 C15 1.40(3) . . yes
C16 C16 1.31(5) . 3_755 yes
C16 C16 0.92(5) . 5_655 yes
C16 C16 0.92(7) . 7_655 yes
C17 C17 1.45(9) . 5_655 yes
C17 C17 1.45(8) . 7_655 yes
